data_1540081
loop_
_publ_author_name
'Herdtweck, E.'
'Massa, W.'

_publ_section_title
;
 Die Struktur der Fluoridhydrate Co Al F5 (H2 O)7 und Mn Fe F5 (H2 O)7
;
_journal_name_full 'Zeitschrift fuer Anorganische und Allgemeine Chemie'
_journal_page_first 191
_journal_page_last 199
_journal_volume 579
_journal_year 1989
_chemical_formula_sum 'F5 Fe H14 Mn O7'
_chemical_name_systematic '((H2 O)6 Mn) ((H2 O) F5 Fe)'
_space_group_IT_number 15
_symmetry_space_group_name_Hall '-C 2yc'
_symmetry_space_group_name_H-M 'C 1 2/c 1'
_cell_angle_alpha 90
_cell_angle_beta 100.51
_cell_angle_gamma 90
_cell_formula_units_Z 8
_cell_length_a 11.182
_cell_length_b 14.168
_cell_length_c 13.264
_cell_volume 2066.116
_citation_journal_id_ASTM ZAACAB
_cod_data_source_file Herdtweck_ZAACAB_1989_1272.cif
_cod_data_source_block H14F5Fe1Mn1O7
_cod_original_formula_sum 'H14 F5 Fe1 Mn1 O7'
_cod_database_code 1540081

loop_
_symmetry_equiv_pos_as_xyz
x,y,z
-x,y,-z+1/2
-x,-y,-z
x,-y,z-1/2
x+1/2,y+1/2,z
-x+1/2,y+1/2,-z+1/2
-x+1/2,-y+1/2,-z
x+1/2,-y+1/2,z-1/2

loop_
_atom_site_label
_atom_site_type_symbol
_atom_site_fract_x
_atom_site_fract_y
_atom_site_fract_z
_atom_site_occupancy
_atom_site_U_iso_or_equiv
O3 O-2 0 0.1502 0.25 1 0.0
H4 H+1 -0.174 -0.038 0.086 1 0.0
H8 H+1 0.057 0.177 0.284 1 0.0
H13 H+1 0.154 0.351 0.265 1 0.0
H5 H+1 0.207 0.013 0.195 1 0.0
F2 F-1 0.3089 0.1292 -0.0348 1 0.0
O7 O-2 0.31 0.3894 0.2232 1 0.0
O2 O-2 0 -0.1517 0.25 1 0.0
H7 H+1 0.056 -0.177 0.281 1 0.0
O8 O-2 0.1067 0.1851 0.0409 1 0.0
O4 O-2 0.146 0.0031 0.158 1 0.0
H14 H+1 0.142 0.377 0.175 1 0.0
H3 H+1 -0.145 0.045 0.07 1 0.0
F3 F-1 0.3253 0.2483 0.6424 1 0.0
Mn1 Mn+2 0 -0.0014 0.25 1 0.0
H9 H+1 0.105 0.445 0.447 1 0.0
F4 F-1 0.142 0.3453 0.5294 1 0.0
F1 F-1 0.1644 0.2617 -0.1366 1 0.0
H10 H+1 0.098 0.542 0.444 1 0.0
F5 F-1 0.3649 0.3481 0.4753 1 0.0
H6 H+1 0.143 -0.033 0.121 1 0.0
H12 H+1 0.135 0.62 0.177 1 0.0
O5 O-2 0.0781 0.4934 0.4103 1 0.0
H2 H+1 0.0361 0.1867 0.0039 1 0.0
O6 O-2 0.133 0.6024 0.2244 1 0.0
Mn2 Mn+2 0 0.4954 0.25 1 0.0
Fe2 Fe+3 0.25 0.25 0.5 1 0.0
O1 O-2 -0.132 0.0012 0.1106 1 0.0
Fe1 Fe+3 0.25 0.25 0 1 0.0
H1 H+1 0.1005 0.1771 0.1033 1 0.0
H11 H+1 0.144 0.655 0.263 1 0.0
